data_2219354
loop_
_publ_author_name
'Li, Xin-Sheng'
'Mo, Juan'
'Yuan, Li'
'Liu, Jian-Hua'
'Zhang, Su-Mei'

_publ_section_title
Hexa-\m~2~-acetato-1:2\k^4^<i>O</i>:<i>O</i>';1:2\k^2^<i>O</i>:<i>O</i>;2:3\k^4^<i>O</i>:<i>O</i>';2:3\k^2^<i>O</i>:<i>O</i>-bis(2-amino-7-chloro-5-methyl-1,8-naphthyridine)-1\k<i>N</i>^1^,3\k<i>N</i>^1^-trizinc(II)
_journal_coeditor_code HG2413
_journal_issue 9
_journal_name_full 'Acta Crystallographica Section E'
_journal_page_first m1128
_journal_paper_doi 10.1107/S1600536808024549
_journal_volume 64
_journal_year 2008
_chemical_formula_iupac '[Zn3 (C2 H3 O2)6 (C9 H8 Cl N3)2]'
_chemical_formula_moiety 'C30 H34 Cl2 N6 O12 Zn3'
_chemical_formula_sum 'C30 H34 Cl2 N6 O12 Zn3'
_chemical_formula_weight 937.64
_chemical_name_systematic
;
Hexa-\m~2~-acetato-1:2\k^4^O:O';1:2\k^2^O:O;2:3\k^4^O:O';2:3\k^2^O:O-
bis(2-amino-7-chloro-5-methyl-1,8-naphthyridine)-1\k<i>N</i>^1^,3\k<i>N</i>^1^-
trizinc(II)
;
_space_group_IT_number 2
_symmetry_cell_setting triclinic
_symmetry_space_group_name_Hall '-P 1'
_symmetry_space_group_name_H-M 'P -1'
_atom_sites_solution_hydrogens geom
_atom_sites_solution_primary direct
_atom_sites_solution_secondary difmap
_audit_creation_method SHELXL-97
_cell_angle_alpha 93.602(3)
_cell_angle_beta 91.685(2)
_cell_angle_gamma 118.247(2)
_cell_formula_units_Z 1
_cell_length_a 9.1978(12)
_cell_length_b 9.2108(13)
_cell_length_c 12.0457(16)
_cell_measurement_reflns_used 2625
_cell_measurement_temperature 113(2)
_cell_measurement_theta_max 25.0
_cell_measurement_theta_min 2.5
_cell_volume 895.2(2)
_computing_cell_refinement 'SAINT (Bruker, 1997)'
_computing_data_collection 'SMART (Bruker, 1997)'
_computing_data_reduction 'SAINT (Bruker, 1997)'
_computing_molecular_graphics 'XP in SHELXTL (Sheldrick, 2008)'
_computing_publication_material 'XP in SHELXTL (Sheldrick, 2008)'
_computing_structure_refinement 'SHELXL97 (Sheldrick, 2008)'
_computing_structure_solution 'SHELXS97 (Sheldrick, 2008)'
_diffrn_ambient_temperature 113(2)
_diffrn_measured_fraction_theta_full 0.989
_diffrn_measured_fraction_theta_max 0.989
_diffrn_measurement_device_type 'Bruker SMART CCD area-detector'
_diffrn_measurement_method '\f and \w'
_diffrn_radiation_monochromator graphite
_diffrn_radiation_source 'fine-focus sealed tube'
_diffrn_radiation_type MoK\a
_diffrn_radiation_wavelength 0.71070
_diffrn_reflns_av_R_equivalents 0.0296
_diffrn_reflns_av_sigmaI/netI 0.0444
_diffrn_reflns_limit_h_max 12
_diffrn_reflns_limit_h_min -12
_diffrn_reflns_limit_k_max 12
_diffrn_reflns_limit_k_min -12
_diffrn_reflns_limit_l_max 15
_diffrn_reflns_limit_l_min -15
_diffrn_reflns_number 11008
_diffrn_reflns_theta_full 27.86
_diffrn_reflns_theta_max 27.86
_diffrn_reflns_theta_min 2.52
_exptl_absorpt_coefficient_mu 2.213
_exptl_absorpt_correction_T_max 0.9562
_exptl_absorpt_correction_T_min 0.7823
_exptl_absorpt_correction_type multi-scan
_exptl_absorpt_process_details '(SADABS; Sheldrick, 1996)'
_exptl_crystal_colour colorless
_exptl_crystal_density_diffrn 1.739
_exptl_crystal_density_method 'not measured'
_exptl_crystal_description prism
_exptl_crystal_F_000 476
_exptl_crystal_size_max 0.12
_exptl_crystal_size_mid 0.08
_exptl_crystal_size_min 0.02
_refine_diff_density_max 0.361
_refine_diff_density_min -0.647
_refine_ls_extinction_method none
_refine_ls_goodness_of_fit_ref 1.011
_refine_ls_hydrogen_treatment mixed
_refine_ls_matrix_type full
_refine_ls_number_parameters 253
_refine_ls_number_reflns 4221
_refine_ls_number_restraints 0
_refine_ls_restrained_S_all 1.011
_refine_ls_R_factor_all 0.0282
_refine_ls_R_factor_gt 0.0240
_refine_ls_shift/su_max 0.001
_refine_ls_shift/su_mean 0.000
_refine_ls_structure_factor_coef Fsqd
_refine_ls_weighting_details 'calc w=1/[\s^2^(Fo^2^)+(0.0354P)^2^] where P=(Fo^2^+2Fc^2^)/3'
_refine_ls_weighting_scheme calc
_refine_ls_wR_factor_gt 0.0642
_refine_ls_wR_factor_ref 0.0653
_reflns_number_gt 3495
_reflns_number_total 4221
_reflns_threshold_expression I>2\s(I)
_cod_data_source_file hg2413.cif
_cod_data_source_block I
_cod_depositor_comments
;
 Balancing the opening and closing italics markup tags ("<i>", "</i>")
 in the _chemical_name_systematic data item value.

 Antanas Vaitkus,
 2017-03-30

The following automatic conversions were performed:
'_geom_bond_publ_flag' value 'Yes' changed to 'yes' according to
'/home/saulius/struct/CIF-dictionaries/cif_core.dic' dictionary named
'cif_core.dic' version 2.4.1 from 2010-06-29 (6
times).

'_geom_angle_publ_flag' value 'Yes' changed to 'yes' according to
'/home/saulius/struct/CIF-dictionaries/cif_core.dic' dictionary named
'cif_core.dic' version 2.4.1 from 2010-06-29 (6 times).

Automatic conversion script
Id: cif_fix_enum 1527 2010-12-29 10:47:43Z saulius 

The following automatic conversions were performed:

'_geom_bond_publ_flag' value 'Yes' changed to 'yes' according to
/home/saulius/struct/CIF-dictionaries/cif_core.dic dictionary named
'cif_core.dic' version 2.4.1 from 2010-06-29 (6
times).

'_geom_angle_publ_flag' value 'Yes' changed to 'yes'
according to /home/saulius/struct/CIF-dictionaries/cif_core.dic
dictionary named 'cif_core.dic' version 2.4.1 from 2010-06-29 (6
times).

Automatic conversion script
Id: cif_fix_values 1715 2011-07-08 13:25:40Z adriana 
;
_cod_database_code 2219354
_cod_database_fobs_code 2219354

loop_
_symmetry_equiv_pos_as_xyz
'x, y, z'
'-x, -y, -z'

loop_
_atom_site_type_symbol
_atom_site_label
_atom_site_fract_x
_atom_site_fract_y
_atom_site_fract_z
_atom_site_U_iso_or_equiv
_atom_site_adp_type
_atom_site_calc_flag
_atom_site_refinement_flags
_atom_site_occupancy
Zn Zn1 0.5000 0.5000 0.5000 0.01215(8) Uani d S 1
Zn Zn2 0.81766(2) 0.76297(2) 0.660723(16) 0.01398(7) Uani d . 1
Cl Cl1 0.47109(6) 0.69320(6) 0.93855(4) 0.03122(13) Uani d . 1
N N1 0.75010(17) 0.85718(17) 0.85071(12) 0.0158(3) Uani d . 1
N N2 0.97997(17) 0.97283(17) 0.75522(12) 0.0136(3) Uani d . 1
N N3 1.20715(19) 1.0819(2) 0.64915(13) 0.0181(3) Uani d . 1
H H3A 1.299(3) 1.168(3) 0.6360(17) 0.024(6) Uiso d . 1
H H3B 1.164(2) 0.998(2) 0.6007(17) 0.018(5) Uiso d . 1
C C1 0.6629(2) 0.8670(2) 0.93115(15) 0.0179(4) Uani d . 1
C C2 0.7103(2) 1.0020(2) 1.01047(15) 0.0182(4) Uani d . 1
H H2 0.6394 0.9999 1.0669 0.022 Uiso calc R 1
C C3 0.8637(2) 1.1386(2) 1.00414(14) 0.0163(4) Uani d . 1
C C4 0.9626(2) 1.1348(2) 0.91812(14) 0.0143(3) Uani d . 1
C C5 0.8998(2) 0.9917(2) 0.84338(14) 0.0138(3) Uani d . 1
C C6 1.1288(2) 1.0979(2) 0.73619(14) 0.0140(4) Uani d . 1
C C7 1.2028(2) 1.2477(2) 0.80965(15) 0.0174(4) Uani d . 1
H H7 1.3084 1.3350 0.7962 0.021 Uiso calc R 1
C C8 1.1228(2) 1.2645(2) 0.89753(15) 0.0170(4) Uani d . 1
H H8 1.1731 1.3632 0.9462 0.020 Uiso calc R 1
C C9 0.9208(2) 1.2883(2) 1.08722(16) 0.0222(4) Uani d . 1
H H9A 0.9206 1.3797 1.0499 0.033 Uiso calc R 1
H H9B 1.0331 1.3213 1.1178 0.033 Uiso calc R 1
H H9C 0.8458 1.2608 1.1478 0.033 Uiso calc R 1
C C10 0.8902(2) 0.6534(2) 0.45903(14) 0.0152(4) Uani d . 1
C C11 1.0029(2) 0.6306(2) 0.38019(16) 0.0206(4) Uani d . 1
H H11A 1.0654 0.5849 0.4187 0.031 Uiso calc R 1
H H11B 1.0799 0.7376 0.3545 0.031 Uiso calc R 1
H H11C 0.9369 0.5543 0.3160 0.031 Uiso calc R 1
C C12 0.5768(2) 0.8498(2) 0.60578(15) 0.0195(4) Uani d . 1
C C13 0.4045(2) 0.8233(3) 0.59278(19) 0.0314(5) Uani d . 1
H H13A 0.3986 0.9177 0.6303 0.047 Uiso calc R 1
H H13B 0.3298 0.7220 0.6261 0.047 Uiso calc R 1
H H13C 0.3714 0.8128 0.5134 0.047 Uiso calc R 1
C C14 0.3533(2) 0.5867(2) 0.29542(14) 0.0132(3) Uani d . 1
C C15 0.3642(2) 0.7221(2) 0.22734(15) 0.0200(4) Uani d . 1
H H15A 0.3524 0.8054 0.2753 0.030 Uiso calc R 1
H H15B 0.2755 0.6755 0.1677 0.030 Uiso calc R 1
H H15C 0.4716 0.7738 0.1946 0.030 Uiso calc R 1
O O1 0.73730(14) 0.56434(14) 0.44255(10) 0.0174(3) Uani d . 1
O O2 0.95980(15) 0.76262(15) 0.54110(10) 0.0191(3) Uani d . 1
O O3 0.59970(14) 0.72059(14) 0.60042(10) 0.0170(3) Uani d . 1
O O4 0.69633(18) 0.98977(17) 0.62159(15) 0.0385(4) Uani d . 1
O O5 0.46887(14) 0.62359(14) 0.36908(10) 0.0165(3) Uani d . 1
O O6 0.22937(14) 0.44604(14) 0.27489(10) 0.0178(3) Uani d . 1

loop_
_atom_site_aniso_label
_atom_site_aniso_U_11
_atom_site_aniso_U_22
_atom_site_aniso_U_33
_atom_site_aniso_U_12
_atom_site_aniso_U_13
_atom_site_aniso_U_23
Zn1 0.01022(14) 0.01115(14) 0.01260(15) 0.00360(11) -0.00109(10) -0.00257(11)
Zn2 0.01081(11) 0.01109(11) 0.01601(12) 0.00248(8) -0.00174(8) -0.00236(8)
Cl1 0.0224(2) 0.0204(2) 0.0333(3) -0.0039(2) 0.0130(2) -0.0047(2)
N1 0.0152(7) 0.0122(7) 0.0145(8) 0.0023(6) -0.0001(6) -0.0009(6)
N2 0.0133(7) 0.0104(7) 0.0141(7) 0.0034(6) 0.0006(6) 0.0003(6)
N3 0.0130(8) 0.0141(8) 0.0220(9) 0.0021(7) 0.0041(6) 0.0008(7)
C1 0.0159(9) 0.0140(9) 0.0173(9) 0.0017(7) 0.0027(7) 0.0013(7)
C2 0.0204(9) 0.0165(9) 0.0155(9) 0.0070(8) 0.0031(7) 0.0012(7)
C3 0.0204(9) 0.0144(9) 0.0145(9) 0.0091(8) -0.0036(7) -0.0009(7)
C4 0.0143(8) 0.0112(8) 0.0153(9) 0.0049(7) -0.0038(7) -0.0006(6)
C5 0.0134(8) 0.0128(8) 0.0135(9) 0.0051(7) -0.0013(7) 0.0009(7)
C6 0.0128(8) 0.0110(8) 0.0170(9) 0.0049(7) -0.0020(7) 0.0011(7)
C7 0.0118(8) 0.0103(8) 0.0248(10) 0.0012(7) -0.0015(7) 0.0002(7)
C8 0.0159(9) 0.0097(8) 0.0214(9) 0.0036(7) -0.0039(7) -0.0024(7)
C9 0.0241(10) 0.0176(9) 0.0215(10) 0.0081(8) -0.0021(8) -0.0053(8)
C10 0.0165(8) 0.0127(8) 0.0164(9) 0.0065(7) 0.0019(7) 0.0038(7)
C11 0.0164(9) 0.0215(9) 0.0231(10) 0.0083(8) 0.0052(7) 0.0011(8)
C12 0.0227(9) 0.0160(9) 0.0190(10) 0.0091(8) -0.0009(7) -0.0018(7)
C13 0.0235(10) 0.0231(11) 0.0490(14) 0.0136(9) -0.0034(10) -0.0060(9)
C14 0.0136(8) 0.0141(8) 0.0128(8) 0.0073(7) 0.0042(6) -0.0010(7)
C15 0.0206(9) 0.0181(9) 0.0201(10) 0.0078(8) 0.0021(7) 0.0058(7)
O1 0.0117(6) 0.0176(6) 0.0191(7) 0.0044(5) 0.0018(5) -0.0026(5)
O2 0.0139(6) 0.0172(6) 0.0195(7) 0.0027(5) 0.0008(5) -0.0041(5)
O3 0.0150(6) 0.0134(6) 0.0223(7) 0.0079(5) -0.0053(5) -0.0076(5)
O4 0.0261(8) 0.0178(7) 0.0673(11) 0.0077(6) -0.0081(7) 0.0025(7)
O5 0.0133(6) 0.0132(6) 0.0179(7) 0.0022(5) -0.0016(5) 0.0020(5)
O6 0.0151(6) 0.0125(6) 0.0214(7) 0.0037(5) -0.0038(5) -0.0014(5)

loop_
_atom_type_symbol
_atom_type_description
_atom_type_scat_dispersion_real
_atom_type_scat_dispersion_imag
_atom_type_scat_source
C C 0.0033 0.0016 'International Tables Vol C Tables 4.2.6.8 and 6.1.1.4'
H H 0.0000 0.0000 'International Tables Vol C Tables 4.2.6.8 and 6.1.1.4'
N N 0.0061 0.0033 'International Tables Vol C Tables 4.2.6.8 and 6.1.1.4'
O O 0.0106 0.0060 'International Tables Vol C Tables 4.2.6.8 and 6.1.1.4'
Cl Cl 0.1484 0.1585 'International Tables Vol C Tables 4.2.6.8 and 6.1.1.4'
Zn Zn 0.2839 1.4301 'International Tables Vol C Tables 4.2.6.8 and 6.1.1.4'

loop_
_geom_angle_atom_site_label_1
_geom_angle_atom_site_label_2
_geom_angle_atom_site_label_3
_geom_angle_site_symmetry_1
_geom_angle_site_symmetry_3
_geom_angle
_geom_angle_publ_flag
O3 Zn1 O3 . 2_666 180.0 ?
O3 Zn1 O5 . 2_666 91.21(5) yes
O3 Zn1 O5 2_666 2_666 88.79(5) ?
O3 Zn1 O5 . . 88.79(5) yes
O3 Zn1 O5 2_666 . 91.21(5) ?
O5 Zn1 O5 2_666 . 180.0000(10) ?
O3 Zn1 O1 . 2_666 89.96(5) yes
O3 Zn1 O1 2_666 2_666 90.04(5) ?
O5 Zn1 O1 2_666 2_666 86.79(5) ?
O5 Zn1 O1 . 2_666 93.21(5) yes
O3 Zn1 O1 . . 90.04(5) yes
O3 Zn1 O1 2_666 . 89.96(5) ?
O5 Zn1 O1 2_666 . 93.21(5) ?
O5 Zn1 O1 . . 86.79(5) yes
O1 Zn1 O1 2_666 . 180.0 ?
O3 Zn2 O2 . . 111.65(5) ?
O3 Zn2 O6 . 2_666 103.18(5) ?
O2 Zn2 O6 . 2_666 100.45(5) ?
O3 Zn2 N2 . . 124.29(5) ?
O2 Zn2 N2 . . 99.92(5) ?
O6 Zn2 N2 2_666 . 115.01(6) ?
C1 N1 C5 . . 116.26(15) ?
C6 N2 C5 . . 118.94(14) ?
C6 N2 Zn2 . . 132.49(12) ?
C5 N2 Zn2 . . 107.49(10) ?
C6 N3 H3A . . 117.2(13) ?
C6 N3 H3B . . 122.8(13) ?
H3A N3 H3B . . 119.2(19) ?
N1 C1 C2 . . 125.99(16) ?
N1 C1 Cl1 . . 115.41(13) ?
C2 C1 Cl1 . . 118.60(14) ?
C3 C2 C1 . . 117.92(16) ?
C3 C2 H2 . . 121.0 ?
C1 C2 H2 . . 121.0 ?
C2 C3 C4 . . 118.36(16) ?
C2 C3 C9 . . 120.18(16) ?
C4 C3 C9 . . 121.44(16) ?
C5 C4 C3 . . 118.00(15) ?
C5 C4 C8 . . 115.72(15) ?
C3 C4 C8 . . 126.28(16) ?
N1 C5 N2 . . 112.32(14) ?
N1 C5 C4 . . 123.46(15) ?
N2 C5 C4 . . 124.21(15) ?
N3 C6 N2 . . 119.47(15) ?
N3 C6 C7 . . 120.21(16) ?
N2 C6 C7 . . 120.32(15) ?
C8 C7 C6 . . 120.23(16) ?
C8 C7 H7 . . 119.9 ?
C6 C7 H7 . . 119.9 ?
C7 C8 C4 . . 120.55(16) ?
C7 C8 H8 . . 119.7 ?
C4 C8 H8 . . 119.7 ?
C3 C9 H9A . . 109.5 ?
C3 C9 H9B . . 109.5 ?
H9A C9 H9B . . 109.5 ?
C3 C9 H9C . . 109.5 ?
H9A C9 H9C . . 109.5 ?
H9B C9 H9C . . 109.5 ?
O1 C10 O2 . . 124.22(16) ?
O1 C10 C11 . . 119.27(15) ?
O2 C10 C11 . . 116.48(15) ?
C10 C11 H11A . . 109.5 ?
C10 C11 H11B . . 109.5 ?
H11A C11 H11B . . 109.5 ?
C10 C11 H11C . . 109.5 ?
H11A C11 H11C . . 109.5 ?
H11B C11 H11C . . 109.5 ?
O4 C12 O3 . . 120.09(17) ?
O4 C12 C13 . . 121.64(17) ?
O3 C12 C13 . . 118.27(16) ?
C12 C13 H13A . . 109.5 ?
C12 C13 H13B . . 109.5 ?
H13A C13 H13B . . 109.5 ?
C12 C13 H13C . . 109.5 ?
H13A C13 H13C . . 109.5 ?
H13B C13 H13C . . 109.5 ?
O6 C14 O5 . . 125.42(16) ?
O6 C14 C15 . . 117.28(16) ?
O5 C14 C15 . . 117.30(15) ?
C14 C15 H15A . . 109.5 ?
C14 C15 H15B . . 109.5 ?
H15A C15 H15B . . 109.5 ?
C14 C15 H15C . . 109.5 ?
H15A C15 H15C . . 109.5 ?
H15B C15 H15C . . 109.5 ?
C10 O1 Zn1 . . 146.79(11) ?
C10 O2 Zn2 . . 116.68(11) ?
C12 O3 Zn2 . . 114.47(11) ?
C12 O3 Zn1 . . 134.69(11) ?
Zn2 O3 Zn1 . . 107.19(5) ?
C14 O5 Zn1 . . 133.41(11) ?
C14 O6 Zn2 . 2_666 128.40(12) ?

loop_
_geom_bond_atom_site_label_1
_geom_bond_atom_site_label_2
_geom_bond_site_symmetry_2
_geom_bond_distance
_geom_bond_publ_flag
Zn1 O3 . 2.0724(12) yes
Zn1 O3 2_666 2.0724(12) ?
Zn1 O5 2_666 2.0910(12) ?
Zn1 O5 . 2.0910(12) yes
Zn1 O1 2_666 2.1237(12) ?
Zn1 O1 . 2.1237(12) yes
Zn2 O3 . 1.9588(12) yes
Zn2 O2 . 1.9748(12) yes
Zn2 O6 2_666 1.9783(12) ?
Zn2 N2 . 2.0379(14) yes
Cl1 C1 . 1.7428(18) ?
N1 C1 . 1.302(2) ?
N1 C5 . 1.358(2) ?
N2 C6 . 1.346(2) ?
N2 C5 . 1.359(2) ?
N3 C6 . 1.329(2) ?
N3 H3A . 0.87(2) ?
N3 H3B . 0.85(2) ?
C1 C2 . 1.401(2) ?
C2 C3 . 1.385(2) ?
C2 H2 . 0.9500 ?
C3 C4 . 1.408(2) ?
C3 C9 . 1.512(2) ?
C4 C5 . 1.407(2) ?
C4 C8 . 1.433(2) ?
C6 C7 . 1.439(2) ?
C7 C8 . 1.349(2) ?
C7 H7 . 0.9500 ?
C8 H8 . 0.9500 ?
C9 H9A . 0.9800 ?
C9 H9B . 0.9800 ?
C9 H9C . 0.9800 ?
C10 O1 . 1.249(2) ?
C10 O2 . 1.275(2) ?
C10 C11 . 1.504(2) ?
C11 H11A . 0.9800 ?
C11 H11B . 0.9800 ?
C11 H11C . 0.9800 ?
C12 O4 . 1.234(2) ?
C12 O3 . 1.301(2) ?
C12 C13 . 1.487(2) ?
C13 H13A . 0.9800 ?
C13 H13B . 0.9800 ?
C13 H13C . 0.9800 ?
C14 O6 . 1.259(2) ?
C14 O5 . 1.264(2) ?
C14 C15 . 1.502(2) ?
C15 H15A . 0.9800 ?
C15 H15B . 0.9800 ?
C15 H15C . 0.9800 ?
O6 Zn2 2_666 1.9783(12) ?

loop_
_geom_hbond_atom_site_label_D
_geom_hbond_atom_site_label_H
_geom_hbond_atom_site_label_A
_geom_hbond_site_symmetry_A
_geom_hbond_distance_DH
_geom_hbond_distance_HA
_geom_hbond_distance_DA
_geom_hbond_angle_DHA
N3 H3B O2 . 0.85(2) 2.15(2) 2.921(2) 150.0(17)
N3 H3A O5 2_776 0.87(2) 2.09(2) 2.958(2) 171.0(19)

loop_
_geom_torsion_atom_site_label_1
_geom_torsion_atom_site_label_2
_geom_torsion_atom_site_label_3
_geom_torsion_atom_site_label_4
_geom_torsion_site_symmetry_1
_geom_torsion_site_symmetry_4
_geom_torsion
O3 Zn2 N2 C6 . . -112.51(15)
O2 Zn2 N2 C6 . . 12.43(16)
O6 Zn2 N2 C6 2_666 . 118.98(15)
O3 Zn2 N2 C5 . . 55.10(13)
O2 Zn2 N2 C5 . . -179.96(11)
O6 Zn2 N2 C5 2_666 . -73.41(12)
C5 N1 C1 C2 . . -0.7(3)
C5 N1 C1 Cl1 . . 179.79(13)
N1 C1 C2 C3 . . -0.1(3)
Cl1 C1 C2 C3 . . 179.40(14)
C1 C2 C3 C4 . . 0.5(3)
C1 C2 C3 C9 . . 179.64(16)
C2 C3 C4 C5 . . -0.1(2)
C9 C3 C4 C5 . . -179.27(16)
C2 C3 C4 C8 . . 179.11(17)
C9 C3 C4 C8 . . 0.0(3)
C1 N1 C5 N2 . . -178.05(15)
C1 N1 C5 C4 . . 1.1(3)
C6 N2 C5 N1 . . 178.72(15)
Zn2 N2 C5 N1 . . 9.14(17)
C6 N2 C5 C4 . . -0.5(2)
Zn2 N2 C5 C4 . . -170.03(14)
C3 C4 C5 N1 . . -0.7(3)
C8 C4 C5 N1 . . 179.97(16)
C3 C4 C5 N2 . . 178.36(15)
C8 C4 C5 N2 . . -1.0(3)
C5 N2 C6 N3 . . -178.89(16)
Zn2 N2 C6 N3 . . -12.4(2)
C5 N2 C6 C7 . . 1.3(2)
Zn2 N2 C6 C7 . . 167.75(12)
N3 C6 C7 C8 . . 179.50(17)
N2 C6 C7 C8 . . -0.7(3)
C6 C7 C8 C4 . . -0.8(3)
C5 C4 C8 C7 . . 1.6(3)
C3 C4 C8 C7 . . -177.70(17)
O2 C10 O1 Zn1 . . -0.9(3)
C11 C10 O1 Zn1 . . 177.44(14)
O3 Zn1 O1 C10 . . 18.1(2)
O3 Zn1 O1 C10 2_666 . -161.9(2)
O5 Zn1 O1 C10 2_666 . -73.1(2)
O5 Zn1 O1 C10 . . 106.9(2)
O1 C10 O2 Zn2 . . 10.3(2)
C11 C10 O2 Zn2 . . -168.04(12)
O3 Zn2 O2 C10 . . -39.80(14)
O6 Zn2 O2 C10 2_666 . 69.02(13)
N2 Zn2 O2 C10 . . -173.03(12)
O4 C12 O3 Zn2 . . 16.8(2)
C13 C12 O3 Zn2 . . -163.00(14)
O4 C12 O3 Zn1 . . -138.26(16)
C13 C12 O3 Zn1 . . 41.9(3)
O2 Zn2 O3 C12 . . -106.56(12)
O6 Zn2 O3 C12 2_666 . 146.38(12)
N2 Zn2 O3 C12 . . 13.12(15)
O2 Zn2 O3 Zn1 . . 55.16(7)
O6 Zn2 O3 Zn1 2_666 . -51.90(7)
N2 Zn2 O3 Zn1 . . 174.84(5)
O5 Zn1 O3 C12 2_666 . -148.65(17)
O5 Zn1 O3 C12 . . 31.35(17)
O1 Zn1 O3 C12 2_666 . -61.86(17)
O1 Zn1 O3 C12 . . 118.14(17)
O5 Zn1 O3 Zn2 2_666 . 55.03(6)
O5 Zn1 O3 Zn2 . . -124.97(6)
O1 Zn1 O3 Zn2 2_666 . 141.82(6)
O1 Zn1 O3 Zn2 . . -38.18(6)
O6 C14 O5 Zn1 . . -10.3(3)
C15 C14 O5 Zn1 . . 169.19(11)
O3 Zn1 O5 C14 . . -137.70(15)
O3 Zn1 O5 C14 2_666 . 42.30(15)
O1 Zn1 O5 C14 2_666 . -47.81(15)
O1 Zn1 O5 C14 . . 132.19(15)
O5 C14 O6 Zn2 . 2_666 -5.4(3)
C15 C14 O6 Zn2 . 2_666 175.15(11)
